data_1573600
loop_
_publ_author_name
'Roy, Nabanita'
'Ghosh, Subhajit'
'Dutta, Abhishek'
'Dastidar, Parthasarathi'

_publ_section_title
;
 Designing Anti-bacterial Supramolecular Gels from Primary Ammonium
 Dicarboxylate (PAD) salts for Self-Delivery Applications
;
_journal_name_full 'Faraday Discussions'
_journal_paper_doi 10.1039/D4FD00154K
_journal_year 2024
_chemical_formula_moiety '2(C3 H4 O2), 2(C10 H18 N)'
_chemical_formula_sum 'C26 H44 N2 O4'
_chemical_formula_weight 448.63
_chemical_name_systematic ADP-2AMN
_space_group_crystal_system triclinic
_space_group_IT_number 2
_space_group_name_Hall '-P 1'
_space_group_name_H-M_alt 'P -1'
_atom_sites_solution_hydrogens difmap
_atom_sites_solution_primary direct
_audit_creation_date 2022-10-10
_audit_creation_method
;
Olex2 1.3
(compiled 2020.11.12 svn.r5f609507 for OlexSys, GUI svn.r6408)
;
_audit_update_record
;
2024-09-23 deposited with the CCDC.	2025-01-06 downloaded from the CCDC.
;
_cell_angle_alpha 75.183(2)
_cell_angle_beta 78.290(2)
_cell_angle_gamma 80.854(2)
_cell_formula_units_Z 2
_cell_length_a 6.5625(4)
_cell_length_b 13.4728(9)
_cell_length_c 14.2734(8)
_cell_measurement_reflns_used 6562
_cell_measurement_temperature 146(2)
_cell_measurement_theta_max 32.91
_cell_measurement_theta_min 2.41
_cell_volume 1186.97(13)
_computing_cell_refinement 'SAINT V8.38A (Bruker, 2018)'
_computing_data_reduction 'SAINT V8.38A (Bruker, 2018)'
_computing_molecular_graphics 'Olex2 1.3 (Dolomanov et al., 2009)'
_computing_publication_material 'Olex2 1.3 (Dolomanov et al., 2009)'
_computing_structure_refinement 'SHELXL 2018/3 (Sheldrick, 2015)'
_computing_structure_solution 'XS  (Sheldrick, 2008)'
_diffrn_ambient_temperature 146.55
_diffrn_measured_fraction_theta_full 0.985
_diffrn_measured_fraction_theta_max 0.857
_diffrn_measurement_device_type 'Bruker APEX-II CCD'
_diffrn_measurement_method '\f and \w scans'
_diffrn_radiation_type AgK\a
_diffrn_radiation_wavelength 0.56086
_diffrn_reflns_av_R_equivalents 0.0586
_diffrn_reflns_av_unetI/netI 0.0824
_diffrn_reflns_Laue_measured_fraction_full 0.985
_diffrn_reflns_Laue_measured_fraction_max 0.857
_diffrn_reflns_limit_h_max 9
_diffrn_reflns_limit_h_min -10
_diffrn_reflns_limit_k_max 20
_diffrn_reflns_limit_k_min -19
_diffrn_reflns_limit_l_max 17
_diffrn_reflns_limit_l_min -21
_diffrn_reflns_number 15179
_diffrn_reflns_point_group_measured_fraction_full 0.985
_diffrn_reflns_point_group_measured_fraction_max 0.857
_diffrn_reflns_theta_full 19.665
_diffrn_reflns_theta_max 25.410
_diffrn_reflns_theta_min 1.902
_diffrn_source_current 1.0
_diffrn_source_power 0.05
_diffrn_source_voltage 50.0
_diffrn_standards_number 0
_exptl_absorpt_coefficient_mu 0.054
_exptl_absorpt_correction_T_max 0.7465
_exptl_absorpt_correction_T_min 0.4864
_exptl_absorpt_correction_type multi-scan
_exptl_absorpt_process_details
;
SADABS-2016/2 (Bruker,2016/2) was used for absorption correction.
wR2(int) was 0.1219 before and 0.0773 after correction.
The Ratio of minimum to maximum transmission is 0.6516.
The \l/2 correction factor is Not present.
;
_exptl_crystal_colour 'clear light colourless'
_exptl_crystal_colour_lustre clear
_exptl_crystal_colour_modifier light
_exptl_crystal_colour_primary colourless
_exptl_crystal_density_diffrn 1.255
_exptl_crystal_description needle
_exptl_crystal_F_000 492
_exptl_crystal_preparation METHANOL
_exptl_crystal_recrystallization_method 'SLOW EVAPORATION'
_exptl_crystal_size_max 0.2
_exptl_crystal_size_mid 0.05
_exptl_crystal_size_min 0.04
_refine_diff_density_max 0.454
_refine_diff_density_min -0.363
_refine_diff_density_rms 0.063
_refine_ls_extinction_method none
_refine_ls_goodness_of_fit_ref 1.028
_refine_ls_hydrogen_treatment refall
_refine_ls_matrix_type full
_refine_ls_number_parameters 465
_refine_ls_number_reflns 7620
_refine_ls_number_restraints 0
_refine_ls_restrained_S_all 1.028
_refine_ls_R_factor_all 0.0799
_refine_ls_R_factor_gt 0.0578
_refine_ls_shift/su_max 0.001
_refine_ls_shift/su_mean 0.000
_refine_ls_structure_factor_coef Fsqd
_refine_ls_weighting_details 'w=1/[\s^2^(Fo^2^)+(0.0708P)^2^+0.3671P] where P=(Fo^2^+2Fc^2^)/3'
_refine_ls_weighting_scheme calc
_refine_ls_wR_factor_gt 0.1435
_refine_ls_wR_factor_ref 0.1675
_reflns_Friedel_coverage 0.000
_reflns_number_gt 5745
_reflns_number_total 7620
_reflns_threshold_expression 'I > 2\s(I)'
_cod_data_source_file d4fd00154k2.cif
_cod_data_source_block mo_pdoc060821_0m_a
_cod_database_code 1573600
_shelx_shelxl_version_number 2018/3
_shelx_space_group_comment
;
The symmetry employed for this shelxl refinement is uniquely defined
by the following loop, which should always be used as a source of
symmetry information in preference to the above space-group names.
They are only intended as comments.
;
_shelx_estimated_absorpt_t_max 0.998
_shelx_estimated_absorpt_t_min 0.989
_olex2_refinement_description
;
;
_olex2_exptl_crystal_mounting_method LOOP
_olex2_submission_original_sample_id ADP-AMN
_olex2_submission_special_instructions 'No special instructions were received'

loop_
_space_group_symop_operation_xyz
'x, y, z'
'-x, -y, -z'

loop_
_atom_site_label
_atom_site_type_symbol
_atom_site_fract_x
_atom_site_fract_y
_atom_site_fract_z
_atom_site_U_iso_or_equiv
_atom_site_adp_type
_atom_site_occupancy
_atom_site_site_symmetry_order
_atom_site_calc_flag
_atom_site_refinement_flags_posn
_atom_site_refinement_flags_adp
_atom_site_refinement_flags_occupancy
_atom_site_disorder_assembly
_atom_site_disorder_group
O2 O -0.38556(14) 0.21414(7) 1.07835(7) 0.0217(2) Uani 1 1 d . . . . .
O4 O 1.08851(15) 0.68612(8) 0.57035(8) 0.0250(2) Uani 1 1 d . . . . .
O1 O -0.11988(15) 0.21481(8) 1.15416(7) 0.0239(2) Uani 1 1 d . . . . .
O3 O 0.74752(15) 0.70815(8) 0.63025(8) 0.0258(2) Uani 1 1 d . . . . .
N1 N 0.32796(18) 0.67348(8) 0.70837(8) 0.0175(2) Uani 1 1 d . . . . .
N2 N 0.73956(18) -0.18666(8) 0.77715(9) 0.0183(2) Uani 1 1 d . . . . .
C4 C 0.9010(2) 0.68058(9) 0.56874(9) 0.0172(2) Uani 1 1 d . . . . .
C3 C -0.19587(19) 0.19648(9) 1.08596(9) 0.0169(2) Uani 1 1 d . . . . .
C16 C 0.34383(18) 0.56281(9) 0.76429(9) 0.0158(2) Uani 1 1 d . . . . .
C2 C -0.0468(2) 0.14418(10) 1.01137(10) 0.0194(2) Uani 1 1 d . . . . .
C10 C 0.4556(2) 0.38074(10) 0.74903(10) 0.0200(3) Uani 1 1 d . . . . .
C26 C 0.70387(19) -0.07392(9) 0.72860(9) 0.0162(2) Uani 1 1 d . . . . .
C5 C 0.8546(2) 0.64069(10) 0.48502(10) 0.0191(2) Uani 1 1 d . . . . .
C14 C 0.12580(19) 0.53437(10) 0.81644(10) 0.0190(2) Uani 1 1 d . . . . .
C22 C 0.6168(2) 0.10402(10) 0.75867(10) 0.0209(3) Uani 1 1 d . . . . .
C12 C 0.5064(2) 0.43573(10) 0.89698(10) 0.0205(3) Uani 1 1 d . . . . .
C25 C 0.6558(2) -0.01135(10) 0.80772(10) 0.0187(2) Uani 1 1 d . . . . .
C23 C 0.4787(2) 0.05861(10) 0.62526(10) 0.0213(3) Uani 1 1 d . . . . .
C15 C 0.4370(2) 0.49429(9) 0.69206(9) 0.0177(2) Uani 1 1 d . . . . .
C6 C 1.0106(2) 0.55008(10) 0.46006(9) 0.0194(2) Uani 1 1 d . . . . .
C24 C 0.9003(2) -0.04130(10) 0.65574(10) 0.0204(3) Uani 1 1 d . . . . .
C18 C 0.5176(2) -0.05683(10) 0.67425(10) 0.0197(2) Uani 1 1 d . . . . .
C8 C 0.1443(2) 0.42085(10) 0.87356(10) 0.0209(3) Uani 1 1 d . . . . .
C13 C 0.4883(2) 0.54910(10) 0.83977(10) 0.0189(2) Uani 1 1 d . . . . .
C7 C 0.2882(2) 0.40638(11) 0.94974(10) 0.0232(3) Uani 1 1 d . . . . .
C19 C 0.6752(2) 0.09265(11) 0.55190(11) 0.0246(3) Uani 1 1 d . . . . .
C17 C 0.4301(2) 0.12137(10) 0.70440(11) 0.0229(3) Uani 1 1 d . . . . .
C20 C 0.8615(2) 0.07409(11) 0.60663(10) 0.0221(3) Uani 1 1 d . . . . .
C9 C 0.2379(2) 0.35111(10) 0.80179(11) 0.0215(3) Uani 1 1 d . . . . .
C11 C 0.5991(2) 0.36616(10) 0.82534(11) 0.0225(3) Uani 1 1 d . . . . .
C21 C 0.8128(2) 0.13780(11) 0.68504(11) 0.0234(3) Uani 1 1 d . . . . .
H20 H 0.989(3) 0.0979(14) 0.5581(13) 0.028(5) Uiso 1 1 d . . . . .
H22 H 0.591(3) 0.1419(13) 0.8099(13) 0.026(4) Uiso 1 1 d . . . . .
H5A H 0.707(3) 0.6214(13) 0.5010(13) 0.024(4) Uiso 1 1 d . . . . .
H14A H 0.035(3) 0.5441(14) 0.7660(13) 0.029(5) Uiso 1 1 d . . . . .
H24A H 0.934(3) -0.0839(13) 0.6043(13) 0.026(4) Uiso 1 1 d . . . . .
H25A H 0.533(3) -0.0374(12) 0.8564(12) 0.019(4) Uiso 1 1 d . . . . .
H10 H 0.520(3) 0.3362(13) 0.7026(13) 0.026(4) Uiso 1 1 d . . . . .
H18A H 0.395(3) -0.0816(13) 0.7213(13) 0.025(4) Uiso 1 1 d . . . . .
H21A H 0.940(3) 0.1265(14) 0.7179(13) 0.029(5) Uiso 1 1 d . . . . .
H15A H 0.344(3) 0.5053(13) 0.6421(12) 0.021(4) Uiso 1 1 d . . . . .
H14B H 0.063(3) 0.5826(14) 0.8607(13) 0.027(4) Uiso 1 1 d . . . . .
H18B H 0.550(3) -0.0999(14) 0.6237(14) 0.031(5) Uiso 1 1 d . . . . .
H19A H 0.650(3) 0.1675(15) 0.5196(14) 0.034(5) Uiso 1 1 d . . . . .
H8 H 0.004(3) 0.3988(15) 0.9082(14) 0.035(5) Uiso 1 1 d . . . . .
H25B H 0.782(3) -0.0263(14) 0.8417(13) 0.029(5) Uiso 1 1 d . . . . .
H17A H 0.302(3) 0.1012(14) 0.7505(14) 0.030(5) Uiso 1 1 d . . . . .
H15B H 0.577(3) 0.5142(13) 0.6574(13) 0.023(4) Uiso 1 1 d . . . . .
H11A H 0.743(3) 0.3839(14) 0.7904(13) 0.029(5) Uiso 1 1 d . . . . .
H13A H 0.630(3) 0.5687(15) 0.8045(14) 0.034(5) Uiso 1 1 d . . . . .
H12 H 0.599(3) 0.4259(13) 0.9466(13) 0.023(4) Uiso 1 1 d . . . . .
H7A H 0.301(3) 0.3325(14) 0.9874(14) 0.031(5) Uiso 1 1 d . . . . .
H5B H 0.867(3) 0.6992(15) 0.4260(14) 0.036(5) Uiso 1 1 d . . . . .
H7B H 0.221(3) 0.4504(14) 0.9992(13) 0.028(5) Uiso 1 1 d . . . . .
H1A H 0.466(3) 0.6918(15) 0.6727(14) 0.033(5) Uiso 1 1 d . . . . .
H9A H 0.144(3) 0.3581(14) 0.7525(13) 0.029(5) Uiso 1 1 d . . . . .
H11B H 0.615(3) 0.2913(14) 0.8631(14) 0.032(5) Uiso 1 1 d . . . . .
H1B H 0.240(3) 0.6835(14) 0.6622(14) 0.035(5) Uiso 1 1 d . . . . .
H13B H 0.430(3) 0.5942(14) 0.8843(14) 0.032(5) Uiso 1 1 d . . . . .
H23 H 0.359(3) 0.0699(14) 0.5884(13) 0.029(5) Uiso 1 1 d . . . . .
H24B H 1.020(3) -0.0554(13) 0.6914(13) 0.027(4) Uiso 1 1 d . . . . .
H19B H 0.706(3) 0.0522(15) 0.4997(15) 0.037(5) Uiso 1 1 d . . . . .
H17B H 0.395(3) 0.1959(14) 0.6749(13) 0.031(5) Uiso 1 1 d . . . . .
H21B H 0.793(3) 0.2135(15) 0.6510(14) 0.035(5) Uiso 1 1 d . . . . .
H2A H 0.618(3) -0.2077(14) 0.8298(14) 0.032(5) Uiso 1 1 d . . . . .
H2B H 0.763(3) -0.2254(16) 0.7302(15) 0.041(6) Uiso 1 1 d . . . . .
H2C H 0.855(3) -0.1988(15) 0.8082(14) 0.033(5) Uiso 1 1 d . . . . .
H9B H 0.249(3) 0.2779(15) 0.8388(14) 0.034(5) Uiso 1 1 d . . . . .
H1C H 0.271(3) 0.7163(16) 0.7507(15) 0.038(5) Uiso 1 1 d . . . . .
C1 C -0.0819(2) 0.03017(10) 1.03151(10) 0.0192(2) Uani 1 1 d . . . . .
H2D H 0.101(3) 0.1510(13) 1.0150(12) 0.023(4) Uiso 1 1 d . . . . .
H2E H -0.071(3) 0.1803(14) 0.9421(13) 0.030(5) Uiso 1 1 d . . . . .
H1D H -0.077(3) -0.0063(13) 1.1038(13) 0.021(4) Uiso 1 1 d . . . . .
H6A H 1.154(3) 0.5708(13) 0.4511(13) 0.026(4) Uiso 1 1 d . . . . .
H1E H -0.221(3) 0.0251(13) 1.0208(12) 0.021(4) Uiso 1 1 d . . . . .
H6B H 0.999(3) 0.5390(13) 0.3942(13) 0.024(4) Uiso 1 1 d . . . . .

loop_
_atom_site_aniso_label
_atom_site_aniso_U_11
_atom_site_aniso_U_22
_atom_site_aniso_U_33
_atom_site_aniso_U_23
_atom_site_aniso_U_13
_atom_site_aniso_U_12
O2 0.0163(4) 0.0238(4) 0.0254(5) -0.0088(4) -0.0046(4) 0.0035(4)
O4 0.0185(5) 0.0325(5) 0.0279(5) -0.0123(4) -0.0073(4) -0.0008(4)
O1 0.0202(5) 0.0278(5) 0.0277(5) -0.0160(4) -0.0076(4) 0.0058(4)
O3 0.0212(5) 0.0299(5) 0.0302(5) -0.0190(4) 0.0018(4) -0.0028(4)
N1 0.0171(5) 0.0155(4) 0.0209(5) -0.0072(4) -0.0045(4) 0.0017(4)
N2 0.0168(5) 0.0172(5) 0.0222(5) -0.0084(4) -0.0053(4) 0.0033(4)
C4 0.0176(5) 0.0149(5) 0.0193(6) -0.0049(4) -0.0043(4) 0.0011(4)
C3 0.0168(5) 0.0133(5) 0.0201(6) -0.0057(4) -0.0028(4) 0.0030(4)
C16 0.0135(5) 0.0153(5) 0.0190(5) -0.0072(4) -0.0023(4) 0.0017(4)
C2 0.0189(6) 0.0183(5) 0.0202(6) -0.0083(5) -0.0009(4) 0.0027(5)
C10 0.0195(6) 0.0171(5) 0.0243(6) -0.0097(5) -0.0027(5) 0.0019(5)
C26 0.0131(5) 0.0155(5) 0.0206(6) -0.0068(4) -0.0041(4) 0.0023(4)
C5 0.0183(6) 0.0199(5) 0.0205(6) -0.0071(5) -0.0066(5) 0.0023(5)
C14 0.0139(5) 0.0202(6) 0.0225(6) -0.0073(5) -0.0020(4) 0.0020(5)
C22 0.0207(6) 0.0181(5) 0.0265(6) -0.0107(5) -0.0058(5) 0.0020(5)
C12 0.0191(6) 0.0208(6) 0.0228(6) -0.0059(5) -0.0083(5) 0.0020(5)
C25 0.0187(6) 0.0187(5) 0.0204(6) -0.0093(5) -0.0046(5) 0.0018(5)
C23 0.0180(6) 0.0205(6) 0.0274(7) -0.0060(5) -0.0104(5) 0.0012(5)
C15 0.0170(6) 0.0176(5) 0.0195(6) -0.0089(4) -0.0015(4) 0.0008(4)
C6 0.0215(6) 0.0193(5) 0.0181(6) -0.0082(5) -0.0036(5) 0.0026(5)
C24 0.0141(5) 0.0225(6) 0.0244(6) -0.0087(5) -0.0023(5) 0.0022(5)
C18 0.0163(6) 0.0197(5) 0.0259(6) -0.0082(5) -0.0081(5) 0.0002(5)
C8 0.0166(6) 0.0216(6) 0.0235(6) -0.0060(5) -0.0011(5) -0.0014(5)
C13 0.0165(6) 0.0204(5) 0.0227(6) -0.0094(5) -0.0064(5) 0.0012(5)
C7 0.0251(7) 0.0231(6) 0.0201(6) -0.0042(5) -0.0032(5) -0.0010(5)
C19 0.0257(7) 0.0253(6) 0.0228(6) -0.0037(5) -0.0073(5) -0.0016(5)
C17 0.0171(6) 0.0194(6) 0.0323(7) -0.0087(5) -0.0063(5) 0.0044(5)
C20 0.0169(6) 0.0233(6) 0.0255(6) -0.0052(5) -0.0029(5) -0.0023(5)
C9 0.0213(6) 0.0185(5) 0.0261(6) -0.0066(5) -0.0046(5) -0.0027(5)
C11 0.0181(6) 0.0190(6) 0.0299(7) -0.0072(5) -0.0059(5) 0.0040(5)
C21 0.0195(6) 0.0210(6) 0.0320(7) -0.0071(5) -0.0080(5) -0.0027(5)
C1 0.0169(6) 0.0189(5) 0.0226(6) -0.0105(5) -0.0002(4) 0.0012(5)

loop_
_atom_type_symbol
_atom_type_description
_atom_type_scat_dispersion_real
_atom_type_scat_dispersion_imag
_atom_type_scat_source
C C 0.0013 0.0009 'International Tables Vol C Tables 4.2.6.8 and 6.1.1.4'
H H 0.0000 0.0000 'International Tables Vol C Tables 4.2.6.8 and 6.1.1.4'
N N 0.0030 0.0020 'International Tables Vol C Tables 4.2.6.8 and 6.1.1.4'
O O 0.0058 0.0036 'International Tables Vol C Tables 4.2.6.8 and 6.1.1.4'

loop_
_geom_angle_atom_site_label_1
_geom_angle_atom_site_label_2
_geom_angle_atom_site_label_3
_geom_angle
_geom_angle_site_symmetry_1
_geom_angle_site_symmetry_3
_geom_angle_publ_flag
C16 N1 H1A 110.3(11) . . ?
C16 N1 H1B 109.9(12) . . ?
C16 N1 H1C 110.2(13) . . ?
H1A N1 H1B 107.8(16) . . ?
H1A N1 H1C 110.7(16) . . ?
H1B N1 H1C 107.8(17) . . ?
C26 N2 H2A 110.5(11) . . ?
C26 N2 H2B 109.6(13) . . ?
C26 N2 H2C 109.8(12) . . ?
H2A N2 H2B 111.5(16) . . ?
H2A N2 H2C 106.3(16) . . ?
H2B N2 H2C 109.1(17) . . ?
O4 C4 O3 124.45(12) . . ?
O4 C4 C5 117.32(11) . . ?
O3 C4 C5 118.20(11) . . ?
O2 C3 O1 124.55(11) . . ?
O2 C3 C2 117.83(11) . . ?
O1 C3 C2 117.54(11) . . ?
N1 C16 C14 109.63(9) . . ?
N1 C16 C15 108.80(10) . . ?
N1 C16 C13 108.64(10) . . ?
C14 C16 C13 110.19(10) . . ?
C15 C16 C14 109.93(10) . . ?
C15 C16 C13 109.63(10) . . ?
C3 C2 C1 110.27(11) . . ?
C3 C2 H2D 109.2(10) . . ?
C3 C2 H2E 110.1(10) . . ?
C1 C2 H2D 110.9(10) . . ?
C1 C2 H2E 109.3(10) . . ?
H2D C2 H2E 107.1(14) . . ?
C15 C10 H10 109.3(10) . . ?
C9 C10 C15 109.65(10) . . ?
C9 C10 C11 109.39(11) . . ?
C9 C10 H10 110.9(10) . . ?
C11 C10 C15 109.39(10) . . ?
C11 C10 H10 108.2(10) . . ?
N2 C26 C25 108.88(10) . . ?
N2 C26 C24 109.51(9) . . ?
N2 C26 C18 108.64(10) . . ?
C25 C26 C18 110.01(10) . . ?
C24 C26 C25 109.86(10) . . ?
C24 C26 C18 109.92(11) . . ?
C4 C5 C6 113.62(10) . . ?
C4 C5 H5A 109.9(10) . . ?
C4 C5 H5B 106.1(11) . . ?
C6 C5 H5A 110.5(10) . . ?
C6 C5 H5B 107.5(11) . . ?
H5A C5 H5B 109.1(15) . . ?
C16 C14 C8 109.10(10) . . ?
C16 C14 H14A 108.7(11) . . ?
C16 C14 H14B 109.0(10) . . ?
C8 C14 H14A 109.9(10) . . ?
C8 C14 H14B 112.1(10) . . ?
H14A C14 H14B 108.0(14) . . ?
C25 C22 H22 107.4(10) . . ?
C17 C22 C25 109.08(11) . . ?
C17 C22 C21 109.58(11) . . ?
C17 C22 H22 112.2(10) . . ?
C21 C22 C25 109.46(10) . . ?
C21 C22 H22 109.0(11) . . ?
C13 C12 C7 109.65(10) . . ?
C13 C12 H12 109.8(10) . . ?
C7 C12 H12 109.2(10) . . ?
C11 C12 C13 109.43(11) . . ?
C11 C12 C7 109.40(11) . . ?
C11 C12 H12 109.4(10) . . ?
C26 C25 C22 109.16(10) . . ?
C26 C25 H25A 108.0(9) . . ?
C26 C25 H25B 106.7(10) . . ?
C22 C25 H25A 112.8(9) . . ?
C22 C25 H25B 111.4(10) . . ?
H25A C25 H25B 108.6(14) . . ?
C18 C23 C19 109.49(11) . . ?
C18 C23 H23 109.2(10) . . ?
C19 C23 H23 108.6(10) . . ?
C17 C23 C18 109.29(11) . . ?
C17 C23 C19 109.50(11) . . ?
C17 C23 H23 110.7(10) . . ?
C16 C15 C10 109.08(10) . . ?
C16 C15 H15A 109.0(10) . . ?
C16 C15 H15B 109.5(10) . . ?
C10 C15 H15A 110.5(10) . . ?
C10 C15 H15B 110.3(10) . . ?
H15A C15 H15B 108.3(13) . . ?
C5 C6 C6 113.11(14) . 2_766 ?
C5 C6 H6A 107.2(10) . . ?
C5 C6 H6B 110.7(10) . . ?
C6 C6 H6A 109.7(10) 2_766 . ?
C6 C6 H6B 110.8(10) 2_766 . ?
H6A C6 H6B 105.0(14) . . ?
C26 C24 C20 108.94(10) . . ?
C26 C24 H24A 109.8(10) . . ?
C26 C24 H24B 108.9(11) . . ?
C20 C24 H24A 110.2(10) . . ?
C20 C24 H24B 111.3(10) . . ?
H24A C24 H24B 107.7(14) . . ?
C26 C18 C23 108.94(10) . . ?
C26 C18 H18A 109.0(10) . . ?
C26 C18 H18B 108.9(11) . . ?
C23 C18 H18A 111.9(10) . . ?
C23 C18 H18B 110.9(11) . . ?
H18A C18 H18B 107.2(14) . . ?
C14 C8 C9 109.54(11) . . ?
C14 C8 H8 111.6(11) . . ?
C7 C8 C14 109.37(11) . . ?
C7 C8 C9 109.35(11) . . ?
C7 C8 H8 109.1(11) . . ?
C9 C8 H8 107.8(11) . . ?
C16 C13 C12 108.94(10) . . ?
C16 C13 H13A 109.2(11) . . ?
C16 C13 H13B 109.3(11) . . ?
C12 C13 H13A 110.1(11) . . ?
C12 C13 H13B 110.4(11) . . ?
H13A C13 H13B 108.8(15) . . ?
C12 C7 H7A 109.5(11) . . ?
C12 C7 H7B 112.0(10) . . ?
C8 C7 C12 109.53(11) . . ?
C8 C7 H7A 109.8(10) . . ?
C8 C7 H7B 108.8(10) . . ?
H7A C7 H7B 107.2(15) . . ?
C23 C19 H19A 109.5(11) . . ?
C23 C19 H19B 109.4(11) . . ?
C20 C19 C23 109.42(11) . . ?
C20 C19 H19A 110.0(11) . . ?
C20 C19 H19B 110.2(11) . . ?
H19A C19 H19B 108.3(15) . . ?
C22 C17 H17A 110.9(11) . . ?
C22 C17 H17B 111.2(10) . . ?
C23 C17 C22 109.72(10) . . ?
C23 C17 H17A 109.8(10) . . ?
C23 C17 H17B 110.7(10) . . ?
H17A C17 H17B 104.5(15) . . ?
C24 C20 H20 110.7(10) . . ?
C19 C20 C24 109.66(11) . . ?
C19 C20 H20 108.9(10) . . ?
C21 C20 C24 109.75(11) . . ?
C21 C20 C19 109.22(11) . . ?
C21 C20 H20 108.6(10) . . ?
C10 C9 C8 109.40(10) . . ?
C10 C9 H9A 110.1(11) . . ?
C10 C9 H9B 110.0(11) . . ?
C8 C9 H9A 110.5(11) . . ?
C8 C9 H9B 109.4(11) . . ?
H9A C9 H9B 107.4(15) . . ?
C10 C11 H11A 109.2(10) . . ?
C10 C11 H11B 110.5(10) . . ?
C12 C11 C10 109.49(10) . . ?
C12 C11 H11A 110.6(10) . . ?
C12 C11 H11B 109.6(11) . . ?
H11A C11 H11B 107.4(15) . . ?
C22 C21 H21A 112.0(10) . . ?
C22 C21 H21B 111.8(11) . . ?
C20 C21 C22 109.47(11) . . ?
C20 C21 H21A 107.5(10) . . ?
C20 C21 H21B 108.5(11) . . ?
H21A C21 H21B 107.4(15) . . ?
C2 C1 H1D 111.0(9) . . ?
C2 C1 H1E 109.8(10) . . ?
C1 C1 C2 112.82(14) 2_557 . ?
C1 C1 H1D 107.2(9) 2_557 . ?
C1 C1 H1E 109.8(10) 2_557 . ?
H1D C1 H1E 106.0(13) . . ?

loop_
_geom_bond_atom_site_label_1
_geom_bond_atom_site_label_2
_geom_bond_distance
_geom_bond_site_symmetry_2
_geom_bond_publ_flag
O2 C3 1.2512(15) . ?
O4 C4 1.2494(15) . ?
O1 C3 1.2715(15) . ?
O3 C4 1.2699(15) . ?
N1 C16 1.4988(16) . ?
N1 H1A 0.98(2) . ?
N1 H1B 0.934(19) . ?
N1 H1C 0.93(2) . ?
N2 C26 1.5023(16) . ?
N2 H2A 1.00(2) . ?
N2 H2B 0.92(2) . ?
N2 H2C 0.924(19) . ?
C4 C5 1.5291(17) . ?
C3 C2 1.5260(17) . ?
C16 C14 1.5311(18) . ?
C16 C15 1.5299(16) . ?
C16 C13 1.5334(17) . ?
C2 C1 1.5345(18) . ?
C2 H2D 1.001(17) . ?
C2 H2E 1.016(18) . ?
C10 C15 1.5367(18) . ?
C10 C9 1.5358(19) . ?
C10 C11 1.5365(19) . ?
C10 H10 0.993(17) . ?
C26 C25 1.5306(17) . ?
C26 C24 1.5293(18) . ?
C26 C18 1.5337(17) . ?
C5 C6 1.5304(17) . ?
C5 H5A 1.008(18) . ?
C5 H5B 1.00(2) . ?
C14 C8 1.5369(18) . ?
C14 H14A 0.996(18) . ?
C14 H14B 1.004(18) . ?
C22 C25 1.5367(18) . ?
C22 C17 1.5355(18) . ?
C22 C21 1.536(2) . ?
C22 H22 0.968(17) . ?
C12 C13 1.5354(18) . ?
C12 C7 1.537(2) . ?
C12 C11 1.5333(18) . ?
C12 H12 0.995(17) . ?
C25 H25A 0.999(17) . ?
C25 H25B 1.009(18) . ?
C23 C18 1.5373(18) . ?
C23 C19 1.538(2) . ?
C23 C17 1.5327(19) . ?
C23 H23 1.005(18) . ?
C15 H15A 0.999(16) . ?
C15 H15B 0.993(18) . ?
C6 C6 1.532(3) 2_766 ?
C6 H6A 0.998(18) . ?
C6 H6B 1.009(17) . ?
C24 C20 1.5370(19) . ?
C24 H24A 1.014(17) . ?
C24 H24B 0.987(17) . ?
C18 H18A 0.981(18) . ?
C18 H18B 1.007(18) . ?
C8 C7 1.5367(19) . ?
C8 C9 1.5371(18) . ?
C8 H8 1.00(2) . ?
C13 H13A 1.01(2) . ?
C13 H13B 0.972(19) . ?
C7 H7A 1.003(19) . ?
C7 H7B 1.024(18) . ?
C19 C20 1.5357(19) . ?
C19 H19A 0.998(19) . ?
C19 H19B 1.00(2) . ?
C17 H17A 0.984(19) . ?
C17 H17B 0.994(18) . ?
C20 C21 1.5331(19) . ?
C20 H20 1.010(19) . ?
C9 H9A 1.002(18) . ?
C9 H9B 0.992(19) . ?
C11 H11A 1.007(19) . ?
C11 H11B 1.015(18) . ?
C21 H21A 1.013(18) . ?
C21 H21B 1.012(19) . ?
C1 C1 1.526(2) 2_557 ?
C1 H1D 1.028(17) . ?
C1 H1E 0.972(17) . ?

loop_
_geom_torsion_atom_site_label_1
_geom_torsion_atom_site_label_2
_geom_torsion_atom_site_label_3
_geom_torsion_atom_site_label_4
_geom_torsion
_geom_torsion_site_symmetry_1
_geom_torsion_site_symmetry_2
_geom_torsion_site_symmetry_3
_geom_torsion_site_symmetry_4
_geom_torsion_publ_flag
O2 C3 C2 C1 -72.15(15) . . . . ?
O4 C4 C5 C6 40.32(17) . . . . ?
O1 C3 C2 C1 104.75(14) . . . . ?
O3 C4 C5 C6 -141.39(12) . . . . ?
N1 C16 C14 C8 -179.93(10) . . . . ?
N1 C16 C15 C10 179.49(9) . . . . ?
N1 C16 C13 C12 -179.68(10) . . . . ?
N2 C26 C25 C22 -179.41(10) . . . . ?
N2 C26 C24 C20 179.96(10) . . . . ?
N2 C26 C18 C23 179.41(10) . . . . ?
C4 C5 C6 C6 70.24(18) . . . 2_766 ?
C3 C2 C1 C1 -172.17(13) . . . 2_557 ?
C16 C14 C8 C7 59.90(13) . . . . ?
C16 C14 C8 C9 -59.93(13) . . . . ?
C26 C24 C20 C19 -60.03(14) . . . . ?
C26 C24 C20 C21 59.96(13) . . . . ?
C14 C16 C15 C10 -60.45(13) . . . . ?
C14 C16 C13 C12 60.20(13) . . . . ?
C14 C8 C7 C12 -59.96(13) . . . . ?
C14 C8 C9 C10 59.75(13) . . . . ?
C25 C26 C24 C20 -60.49(13) . . . . ?
C25 C26 C18 C23 60.32(14) . . . . ?
C25 C22 C17 C23 -60.37(15) . . . . ?
C25 C22 C21 C20 59.64(14) . . . . ?
C23 C19 C20 C24 59.82(14) . . . . ?
C23 C19 C20 C21 -60.50(15) . . . . ?
C15 C16 C14 C8 60.52(13) . . . . ?
C15 C16 C13 C12 -60.91(13) . . . . ?
C15 C10 C9 C8 -59.75(14) . . . . ?
C15 C10 C11 C12 59.86(14) . . . . ?
C24 C26 C25 C22 60.67(13) . . . . ?
C24 C26 C18 C23 -60.78(13) . . . . ?
C24 C20 C21 C22 -59.79(14) . . . . ?
C18 C26 C25 C22 -60.46(14) . . . . ?
C18 C26 C24 C20 60.69(13) . . . . ?
C18 C23 C19 C20 -59.79(14) . . . . ?
C18 C23 C17 C22 60.48(14) . . . . ?
C13 C16 C14 C8 -60.42(13) . . . . ?
C13 C16 C15 C10 60.82(13) . . . . ?
C13 C12 C7 C8 60.01(13) . . . . ?
C13 C12 C11 C10 -60.07(14) . . . . ?
C7 C12 C13 C16 -59.66(13) . . . . ?
C7 C12 C11 C10 60.08(14) . . . . ?
C7 C8 C9 C10 -60.10(14) . . . . ?
C19 C23 C18 C26 60.00(14) . . . . ?
C19 C23 C17 C22 -59.45(14) . . . . ?
C19 C20 C21 C22 60.47(14) . . . . ?
C17 C22 C25 C26 59.96(13) . . . . ?
C17 C22 C21 C20 -59.94(13) . . . . ?
C17 C23 C18 C26 -59.93(14) . . . . ?
C17 C23 C19 C20 60.01(14) . . . . ?
C9 C10 C15 C16 59.90(13) . . . . ?
C9 C10 C11 C12 -60.26(14) . . . . ?
C9 C8 C7 C12 59.99(14) . . . . ?
C11 C10 C15 C16 -60.06(13) . . . . ?
C11 C10 C9 C8 60.21(13) . . . . ?
C11 C12 C13 C16 60.34(13) . . . . ?
C11 C12 C7 C8 -60.01(13) . . . . ?
C21 C22 C25 C26 -59.92(13) . . . . ?
C21 C22 C17 C23 59.44(14) . . . . ?
